data_7121796
loop_
_publ_author_name
'Pahl, J\"urgen'
'Brand, Steffen'
'Elsen, Holger'
'Harder, Sjoerd'

_publ_section_title
;
 Highly Lewis acidic cationic alkaline earth metal complexes.
;
_journal_issue 63
_journal_name_full 'Chemical communications (Cambridge, England)'
_journal_page_first 8685
_journal_page_last 8688
_journal_paper_doi 10.1039/c8cc04083d
_journal_volume 54
_journal_year 2018
_chemical_formula_moiety 'C41 H71 Mg N2 O2 P2, B C24 F20'
_chemical_formula_sum 'C65 H71 B F20 Mg N2 O2 P2'
_chemical_formula_weight 1389.29
_space_group_crystal_system triclinic
_space_group_IT_number 2
_space_group_name_Hall '-P 1'
_space_group_name_H-M_alt 'P -1'
_symmetry_space_group_name_Hall '-P 1'
_symmetry_space_group_name_H-M 'P -1'
_atom_sites_solution_hydrogens geom
_atom_sites_solution_primary dual
_audit_creation_date 2017-08-03
_audit_creation_method
;
Olex2 1.2
(compiled 2017.07.20 svn.r3457 for OlexSys, GUI svn.r5370)
;
_audit_update_record
;
2018-02-06 deposited with the CCDC.
2018-06-01 downloaded from the CCDC.
;
_cell_angle_alpha 94.761(3)
_cell_angle_beta 92.981(3)
_cell_angle_gamma 96.921(3)
_cell_formula_units_Z 2
_cell_length_a 12.9094(5)
_cell_length_b 15.1447(6)
_cell_length_c 16.9144(7)
_cell_measurement_reflns_used 10869
_cell_measurement_temperature 100.00(10)
_cell_measurement_theta_max 73.4030
_cell_measurement_theta_min 3.7390
_cell_volume 3265.1(2)
_computing_cell_refinement 'CrysAlisPro 1.171.38.46 (Rigaku OD, 2015)'
_computing_data_collection 'CrysAlisPro 1.171.38.46 (Rigaku OD, 2015)'
_computing_data_reduction 'CrysAlisPro 1.171.38.46 (Rigaku OD, 2015)'
_computing_molecular_graphics 'Olex2 (Dolomanov et al., 2009)'
_computing_publication_material 'Olex2 (Dolomanov et al., 2009)'
_computing_structure_refinement 'ShelXL (Sheldrick, 2015)'
_computing_structure_solution 'ShelXT (Sheldrick, 2015)'
_diffrn_ambient_environment N~2~
_diffrn_ambient_temperature 100.00(10)
_diffrn_detector 'CCD plate'
_diffrn_detector_area_resol_mean 5.2903
_diffrn_detector_type AtlasS2
_diffrn_measured_fraction_theta_full 0.991
_diffrn_measured_fraction_theta_max 0.954
_diffrn_measurement_details
;
List of Runs (angles in degrees, time in seconds):

  # Type    Start    End  Width  t~exp~   \w     \q     \k     \f   Frames
#--------------------------------------------------------------------------
  1  \w    -63.00  32.00   1.00    1.00    --  -41.15  57.00 150.00   95
  2  \w    -74.00  28.00   1.00    1.00    --  -41.15  77.00 -90.00  102
  3  \w   -115.00 -17.00   1.00    1.00    --  -41.15 -77.00  30.00   98
  4  \w     32.00 128.00   1.00    1.00    --  106.54 -30.00-120.00   96
  5  \w     72.00 139.00   1.00    1.00    --  106.54 -77.00  30.00   67
  6  \w     86.00 178.00   1.00    1.00    --  106.54  30.00  60.00   92
  7  \w    102.00 175.00   1.00    1.00    --  106.54 125.00   0.00   73
  8  \w     40.00 136.00   1.00    1.00    --  106.54 -61.00 -30.00   96
  9  \w     30.00 133.00   1.00    1.00    --  106.54 -30.00  60.00  103
 10  \w     34.00 122.00   1.00    1.00    --  106.54-125.00-120.00   88
 11  \w     26.00 109.00   1.00    1.00    --  106.54 -94.00 -60.00   83
;
_diffrn_measurement_device 'four-circle diffractometer'
_diffrn_measurement_device_type 'SuperNova, Dual, Cu at zero, AtlasS2'
_diffrn_measurement_method '\w scans'
_diffrn_orient_matrix_type 'CrysAlisPro convention (1999,Acta A55,543-557)'
_diffrn_orient_matrix_UB_11 -0.0327408000
_diffrn_orient_matrix_UB_12 0.0711614000
_diffrn_orient_matrix_UB_13 -0.0529637000
_diffrn_orient_matrix_UB_21 -0.1002890000
_diffrn_orient_matrix_UB_22 0.0042642000
_diffrn_orient_matrix_UB_23 0.0449697000
_diffrn_orient_matrix_UB_31 0.0581221000
_diffrn_orient_matrix_UB_32 0.0741870000
_diffrn_orient_matrix_UB_33 0.0596542000
_diffrn_radiation_monochromator mirror
_diffrn_radiation_probe x-ray
_diffrn_radiation_type CuK\a
_diffrn_radiation_wavelength 1.54184
_diffrn_reflns_av_R_equivalents 0.0287
_diffrn_reflns_av_unetI/netI 0.0392
_diffrn_reflns_Laue_measured_fraction_full 0.991
_diffrn_reflns_Laue_measured_fraction_max 0.954
_diffrn_reflns_limit_h_max 15
_diffrn_reflns_limit_h_min -13
_diffrn_reflns_limit_k_max 18
_diffrn_reflns_limit_k_min -18
_diffrn_reflns_limit_l_max 20
_diffrn_reflns_limit_l_min -15
_diffrn_reflns_number 20397
_diffrn_reflns_point_group_measured_fraction_full 0.991
_diffrn_reflns_point_group_measured_fraction_max 0.954
_diffrn_reflns_theta_full 67.684
_diffrn_reflns_theta_max 73.681
_diffrn_reflns_theta_min 2.951
_diffrn_source 'micro-focus sealed X-ray tube'
_diffrn_source_type 'SuperNova (Cu) X-ray Source'
_exptl_absorpt_coefficient_mu 1.606
_exptl_absorpt_correction_T_max 1.000
_exptl_absorpt_correction_T_min 0.485
_exptl_absorpt_correction_type gaussian
_exptl_absorpt_process_details
;
CrysAlisPro 1.171.38.46 (Rigaku Oxford Diffraction, 2015)
Numerical absorption correction based on gaussian integration over
            a multifaceted crystal model
Empirical absorption correction using spherical harmonics,
 implemented in SCALE3 ABSPACK scaling algorithm.
;
_exptl_crystal_colour 'clear colourless'
_exptl_crystal_colour_lustre clear
_exptl_crystal_colour_primary colourless
_exptl_crystal_density_diffrn 1.413
_exptl_crystal_description block
_exptl_crystal_F_000 1436
_exptl_crystal_size_max 0.281
_exptl_crystal_size_mid 0.218
_exptl_crystal_size_min 0.198
_refine_diff_density_max 0.639
_refine_diff_density_min -0.403
_refine_diff_density_rms 0.057
_refine_ls_extinction_method none
_refine_ls_goodness_of_fit_ref 1.016
_refine_ls_hydrogen_treatment constr
_refine_ls_matrix_type full
_refine_ls_number_parameters 894
_refine_ls_number_reflns 12574
_refine_ls_number_restraints 29
_refine_ls_restrained_S_all 1.020
_refine_ls_R_factor_all 0.0503
_refine_ls_R_factor_gt 0.0439
_refine_ls_shift/su_max 0.001
_refine_ls_shift/su_mean 0.000
_refine_ls_structure_factor_coef Fsqd
_refine_ls_weighting_details 'w=1/[\s^2^(Fo^2^)+(0.0622P)^2^+1.5141P] where P=(Fo^2^+2Fc^2^)/3'
_refine_ls_weighting_scheme calc
_refine_ls_wR_factor_gt 0.1146
_refine_ls_wR_factor_ref 0.1208
_reflns_Friedel_coverage 0.000
_reflns_number_gt 10908
_reflns_number_total 12574
_reflns_threshold_expression 'I > 2\s(I)'
_cod_data_source_file c8cc04083d2.cif
_cod_data_source_block hasj170524a
_cod_depositor_comments 'Adding full bibliography for 7121792--7121797.cif.'
_cod_database_code 7121796
_shelx_shelxl_version_number 2014/7
_chemical_oxdiff_formula 'C H N Mg B F P'
_shelx_space_group_comment
;
The symmetry employed for this shelxl refinement is uniquely defined
by the following loop, which should always be used as a source of
symmetry information in preference to the above space-group names.
They are only intended as comments.
;
_reflns_odcompleteness_completeness 99.21
_reflns_odcompleteness_iscentric 1
_reflns_odcompleteness_theta 66.97
_olex2_refinement_description
;
1. Fixed Uiso
 At 1.2 times of:
  All C(H) groups, All C(H,H) groups
 At 1.5 times of:
  All C(H,H,H) groups
2. Restrained distances
 P2-C38A \\sim P2-C38
 with sigma of 0.02
 C39A-C38A \\sim C39-C38
 with sigma of 0.02
3. Rigid body (RIGU) restrains
 C38A, P2, C38, C39A, C39, C36
 with sigma for 1-2 distances of 0.004 and sigma for 1-3 distances of 0.004
4. Others
 Sof(C41A)=Sof(H41D)=Sof(H41E)=Sof(H41F)=Sof(C40A)=Sof(H40C)=Sof(H40D)=1-FVAR(1)
 Sof(C40)=Sof(H40A)=Sof(H40B)=Sof(C41)=Sof(H41A)=Sof(H41B)=Sof(H41C)=FVAR(1)
 Sof(C38A)=Sof(H38C)=Sof(H38D)=Sof(C39A)=Sof(H39D)=Sof(H39E)=Sof(H39F)=1-FVAR(2)
 Sof(C38)=Sof(H38A)=Sof(H38B)=Sof(C39)=Sof(H39A)=Sof(H39B)=Sof(H39C)=FVAR(2)
5.a Ternary CH refined with riding coordinates:
 C15(H15), C12(H12), C24(H24), C27(H27)
5.b Secondary CH2 refined with riding coordinates:
 C30(H30A,H30B), C34(H34A,H34B), C32(H32A,H32B), C36(H36A,H36B), C40(H40A,
 H40B), C38(H38A,H38B), C40A(H40C,H40D), C38A(H38C,H38D)
5.c Aromatic/amide H refined with riding coordinates:
 C3(H3), C8(H8), C10(H10), C9(H9), C20(H20), C22(H22), C21(H21)
5.d Idealised Me refined as rotating group:
 C5(H5A,H5B,H5C), C1(H1A,H1B,H1C), C35(H35A,H35B,H35C), C16(H16A,H16B,H16C),
 C25(H25A,H25B,H25C), C31(H31A,H31B,H31C), C17(H17A,H17B,H17C), C26(H26A,H26B,
 H26C), C13(H13A,H13B,H13C), C14(H14A,H14B,H14C), C33(H33A,H33B,H33C), C28(H28A,
 H28B,H28C), C29(H29A,H29B,H29C), C41(H41A,H41B,H41C), C37(H37A,H37B,H37C),
 C39(H39A,H39B,H39C), C41A(H41D,H41E,H41F), C39A(H39D,H39E,H39F)
;
_olex2_date_sample_data_collection 2017-05-24
_olex2_submission_special_instructions 'No special instructions were received'
_oxdiff_exptl_absorpt_empirical_details
;
Empirical correction (ABSPACK) includes:
- Absorption correction using spherical harmonics
- Frame scaling
;
_oxdiff_exptl_absorpt_empirical_full_max 1.309
_oxdiff_exptl_absorpt_empirical_full_min 0.806

loop_
_space_group_symop_operation_xyz
'x, y, z'
'-x, -y, -z'

loop_
_atom_site_label
_atom_site_type_symbol
_atom_site_fract_x
_atom_site_fract_y
_atom_site_fract_z
_atom_site_U_iso_or_equiv
_atom_site_adp_type
_atom_site_occupancy
_atom_site_site_symmetry_order
_atom_site_calc_flag
_atom_site_refinement_flags_posn
_atom_site_refinement_flags_adp
_atom_site_refinement_flags_occupancy
_atom_site_disorder_assembly
_atom_site_disorder_group
P1 P 0.62221(3) 0.63373(3) 0.23526(3) 0.02387(11) Uani 1 1 d . . . . .
P2 P 0.93477(5) 0.94188(4) 0.26730(4) 0.04116(15) Uani 1 1 d D U . . .
Mg1 Mg 0.88304(4) 0.71693(4) 0.26195(3) 0.02071(13) Uani 1 1 d . . . . .
F5 F 0.44018(8) 0.26119(7) 0.09266(6) 0.0284(2) Uani 1 1 d . . . . .
F16 F 0.50667(9) 0.28708(7) 0.37533(6) 0.0285(2) Uani 1 1 d . . . . .
F6 F 0.43660(9) 0.37517(7) 0.24298(7) 0.0304(2) Uani 1 1 d . . . . .
F20 F 0.36726(9) -0.01291(7) 0.29288(7) 0.0293(2) Uani 1 1 d . . . . .
F17 F 0.50481(9) 0.24934(7) 0.52636(6) 0.0303(2) Uani 1 1 d . . . . .
F11 F 0.26100(9) 0.12466(8) 0.09562(7) 0.0314(2) Uani 1 1 d . . . . .
F15 F 0.56487(9) 0.03271(7) 0.21766(7) 0.0330(3) Uani 1 1 d . . . . .
F1 F 0.66042(9) 0.19935(8) 0.30949(7) 0.0318(3) Uani 1 1 d . . . . .
F10 F 0.21657(9) 0.10232(7) 0.24786(7) 0.0307(2) Uani 1 1 d . . . . .
F18 F 0.42943(9) 0.08225(8) 0.56253(7) 0.0323(3) Uani 1 1 d . . . . .
F4 F 0.60537(10) 0.34627(8) 0.03085(7) 0.0347(3) Uani 1 1 d . . . . .
F19 F 0.35946(9) -0.04586(7) 0.44315(7) 0.0329(3) Uani 1 1 d . . . . .
F9 F 0.05096(9) 0.19153(9) 0.25161(7) 0.0391(3) Uani 1 1 d . . . . .
F7 F 0.27299(11) 0.46236(8) 0.25349(8) 0.0421(3) Uani 1 1 d . . . . .
F12 F 0.25477(11) -0.00923(9) -0.01548(7) 0.0432(3) Uani 1 1 d . . . . .
F2 F 0.82198(9) 0.28645(9) 0.24726(8) 0.0443(3) Uani 1 1 d . . . . .
F3 F 0.79739(10) 0.36294(9) 0.10862(8) 0.0426(3) Uani 1 1 d . . . . .
O1 O 0.73487(10) 0.67322(9) 0.25006(8) 0.0264(3) Uani 1 1 d . . . . .
F14 F 0.55690(11) -0.10137(8) 0.10399(8) 0.0430(3) Uani 1 1 d . . . . .
F13 F 0.40034(12) -0.12522(8) -0.01386(8) 0.0464(3) Uani 1 1 d . . . . .
F8 F 0.07648(11) 0.37329(10) 0.25693(8) 0.0489(4) Uani 1 1 d . . . . .
O2 O 0.89704(12) 0.84449(9) 0.26972(9) 0.0354(3) Uani 1 1 d . . . . .
N2 N 0.96006(11) 0.66014(10) 0.17209(9) 0.0216(3) Uani 1 1 d . . . . .
N1 N 0.95336(11) 0.65264(9) 0.34733(8) 0.0190(3) Uani 1 1 d . . . . .
C61 C 0.47366(14) 0.20176(12) 0.38909(11) 0.0238(4) Uani 1 1 d . . . . .
C3 C 0.93550(13) 0.52912(11) 0.24472(10) 0.0214(3) Uani 1 1 d . . . . .
H3 H 0.9124 0.4683 0.2365 0.026 Uiso 1 1 calc R . . . .
C47 C 0.53361(14) 0.26619(12) 0.13388(11) 0.0236(4) Uani 1 1 d . . . . .
C65 C 0.40427(14) 0.05549(12) 0.34752(11) 0.0252(4) Uani 1 1 d . . . . .
C4 C 0.95570(13) 0.57242(12) 0.17525(10) 0.0221(3) Uani 1 1 d . . . . .
C6 C 0.98998(14) 0.68380(11) 0.42775(10) 0.0208(3) Uani 1 1 d . . . . .
C60 C 0.44118(14) 0.13914(12) 0.32483(11) 0.0232(4) Uani 1 1 d . . . . .
C48 C 0.33561(14) 0.23247(12) 0.23960(10) 0.0228(4) Uani 1 1 d . . . . .
C64 C 0.39897(15) 0.03577(12) 0.42565(12) 0.0266(4) Uani 1 1 d . . . . .
C11 C 0.91904(15) 0.71234(12) 0.48233(11) 0.0239(4) Uani 1 1 d . . . . .
C62 C 0.47253(14) 0.18485(13) 0.46755(11) 0.0257(4) Uani 1 1 d . . . . .
C42 C 0.53973(14) 0.22730(11) 0.20556(11) 0.0230(4) Uani 1 1 d . . . . .
C18 C 0.99388(15) 0.69880(13) 0.10156(11) 0.0258(4) Uani 1 1 d . . . . .
C46 C 0.61756(16) 0.31064(12) 0.10062(11) 0.0265(4) Uani 1 1 d . . . . .
C55 C 0.33668(15) 0.07039(12) 0.10252(11) 0.0270(4) Uani 1 1 d . . . . .
C49 C 0.34297(15) 0.32480(12) 0.24442(11) 0.0256(4) Uani 1 1 d . . . . .
C7 C 1.09735(14) 0.69088(12) 0.45123(11) 0.0237(4) Uani 1 1 d . . . . .
C15 C 0.80272(15) 0.70541(13) 0.46055(11) 0.0261(4) Uani 1 1 d . . . . .
H15 H 0.7882 0.6674 0.4104 0.031 Uiso 1 1 calc R . . . .
C2 C 0.94543(13) 0.56517(11) 0.32471(10) 0.0209(3) Uani 1 1 d . . . . .
C53 C 0.23401(15) 0.19203(13) 0.24608(11) 0.0257(4) Uani 1 1 d . . . . .
C8 C 1.13121(15) 0.72712(13) 0.52794(12) 0.0289(4) Uani 1 1 d . . . . .
H8 H 1.2019 0.7317 0.5436 0.035 Uiso 1 1 calc R . . . .
C43 C 0.64034(15) 0.23570(12) 0.24080(11) 0.0261(4) Uani 1 1 d . . . . .
C5 C 0.97202(15) 0.51303(13) 0.10162(11) 0.0285(4) Uani 1 1 d . . . . .
H5A H 0.9099 0.5053 0.0668 0.043 Uiso 1 1 calc GR . . . .
H5B H 0.9869 0.4559 0.1166 0.043 Uiso 1 1 calc GR . . . .
H5C H 1.0297 0.5402 0.0748 0.043 Uiso 1 1 calc GR . . . .
C54 C 0.41249(15) 0.08551(12) 0.16460(11) 0.0242(4) Uani 1 1 d . . . . .
C59 C 0.48526(16) 0.02458(12) 0.16121(12) 0.0281(4) Uani 1 1 d . . . . .
C50 C 0.25862(17) 0.37267(13) 0.25068(11) 0.0304(4) Uani 1 1 d . . . . .
C12 C 1.17873(15) 0.66242(13) 0.39562(12) 0.0284(4) Uani 1 1 d . . . . .
H12 H 1.1427 0.6378 0.3447 0.034 Uiso 1 1 calc R . . . .
C24 C 1.17748(14) 0.73156(13) 0.16871(12) 0.0284(4) Uani 1 1 d . . . . .
H24 H 1.1403 0.7377 0.2175 0.034 Uiso 1 1 calc R . . . .
C52 C 0.14742(15) 0.23663(14) 0.25010(11) 0.0294(4) Uani 1 1 d . . . . .
C19 C 1.09910(15) 0.73535(13) 0.09913(12) 0.0290(4) Uani 1 1 d . . . . .
C63 C 0.43426(15) 0.10027(13) 0.48635(11) 0.0265(4) Uani 1 1 d . . . . .
C30 C 0.53910(15) 0.71723(13) 0.21307(12) 0.0287(4) Uani 1 1 d . . . . .
H30A H 0.5535 0.7366 0.1611 0.034 Uiso 1 1 calc R . . . .
H30B H 0.4667 0.6906 0.2108 0.034 Uiso 1 1 calc R . . . .
C51 C 0.15948(17) 0.32843(15) 0.25262(11) 0.0330(4) Uani 1 1 d . . . . .
C1 C 0.94701(16) 0.49885(12) 0.38635(11) 0.0279(4) Uani 1 1 d . . . . .
H1A H 0.9089 0.5179 0.4306 0.042 Uiso 1 1 calc GR . . . .
H1B H 1.0180 0.4951 0.4043 0.042 Uiso 1 1 calc GR . . . .
H1C H 0.9151 0.4412 0.3635 0.042 Uiso 1 1 calc GR . . . .
C56 C 0.33162(17) 0.00099(13) 0.04276(11) 0.0317(4) Uani 1 1 d . . . . .
C44 C 0.72657(15) 0.28048(13) 0.20962(13) 0.0309(4) Uani 1 1 d . . . . .
C45 C 0.71505(16) 0.31887(13) 0.13928(12) 0.0307(4) Uani 1 1 d . . . . .
C10 C 0.95729(16) 0.74909(13) 0.55814(11) 0.0289(4) Uani 1 1 d . . . . .
H10 H 0.9109 0.7691 0.5938 0.035 Uiso 1 1 calc R . . . .
C9 C 1.06246(16) 0.75653(13) 0.58143(12) 0.0312(4) Uani 1 1 d . . . . .
H9 H 1.0867 0.7809 0.6323 0.037 Uiso 1 1 calc R . . . .
C34 C 0.60468(16) 0.54973(14) 0.15224(13) 0.0329(4) Uani 1 1 d . . . . .
H34A H 0.6458 0.5714 0.1099 0.040 Uiso 1 1 calc R . . . .
H34B H 0.6323 0.4968 0.1684 0.040 Uiso 1 1 calc R . . . .
C58 C 0.48317(17) -0.04532(13) 0.10280(12) 0.0320(4) Uani 1 1 d . . . . .
C35 C 0.49214(16) 0.52295(13) 0.11909(12) 0.0312(4) Uani 1 1 d . . . . .
H35A H 0.4894 0.4731 0.0797 0.047 Uiso 1 1 calc GR . . . .
H35B H 0.4671 0.5724 0.0952 0.047 Uiso 1 1 calc GR . . . .
H35C H 0.4490 0.5065 0.1614 0.047 Uiso 1 1 calc GR . . . .
C16 C 0.77149(17) 0.79728(15) 0.44672(13) 0.0349(5) Uani 1 1 d . . . . .
H16A H 0.7828 0.8353 0.4955 0.052 Uiso 1 1 calc GR . . . .
H16B H 0.6989 0.7913 0.4290 0.052 Uiso 1 1 calc GR . . . .
H16C H 0.8131 0.8230 0.4070 0.052 Uiso 1 1 calc GR . . . .
C23 C 0.92125(16) 0.70402(15) 0.03747(12) 0.0321(4) Uani 1 1 d . . . . .
C57 C 0.40493(18) -0.05715(13) 0.04350(12) 0.0343(5) Uani 1 1 d . . . . .
C25 C 1.26840(16) 0.80727(14) 0.17450(14) 0.0358(5) Uani 1 1 d . . . . .
H25A H 1.3127 0.7979 0.1315 0.054 Uiso 1 1 calc GR . . . .
H25B H 1.3080 0.8081 0.2242 0.054 Uiso 1 1 calc GR . . . .
H25C H 1.2414 0.8633 0.1714 0.054 Uiso 1 1 calc GR . . . .
C31 C 0.55401(17) 0.79836(14) 0.27383(13) 0.0345(4) Uani 1 1 d . . . . .
H31A H 0.5114 0.8420 0.2571 0.052 Uiso 1 1 calc GR . . . .
H31B H 0.6262 0.8237 0.2781 0.052 Uiso 1 1 calc GR . . . .
H31C H 0.5339 0.7806 0.3246 0.052 Uiso 1 1 calc GR . . . .
C32 C 0.57429(16) 0.58182(14) 0.31996(12) 0.0328(4) Uani 1 1 d . . . . .
H32A H 0.5788 0.6267 0.3648 0.039 Uiso 1 1 calc R . . . .
H32B H 0.5011 0.5589 0.3087 0.039 Uiso 1 1 calc R . . . .
C17 C 0.73590(16) 0.66288(14) 0.52271(12) 0.0333(4) Uani 1 1 d . . . . .
H17A H 0.7579 0.6062 0.5324 0.050 Uiso 1 1 calc GR . . . .
H17B H 0.6638 0.6544 0.5035 0.050 Uiso 1 1 calc GR . . . .
H17C H 0.7441 0.7014 0.5712 0.050 Uiso 1 1 calc GR . . . .
C27 C 0.80693(15) 0.66852(16) 0.03982(12) 0.0335(4) Uani 1 1 d . . . . .
H27 H 0.8005 0.6299 0.0835 0.040 Uiso 1 1 calc R . . . .
C26 C 1.22083(16) 0.64174(14) 0.16591(14) 0.0354(5) Uani 1 1 d . . . . .
H26A H 1.1648 0.5948 0.1699 0.053 Uiso 1 1 calc GR . . . .
H26B H 1.2718 0.6424 0.2094 0.053 Uiso 1 1 calc GR . . . .
H26C H 1.2530 0.6316 0.1166 0.053 Uiso 1 1 calc GR . . . .
C20 C 1.13011(17) 0.77456(16) 0.03100(13) 0.0392(5) Uani 1 1 d . . . . .
H20 H 1.1997 0.7980 0.0281 0.047 Uiso 1 1 calc R . . . .
C22 C 0.95636(18) 0.74497(18) -0.02899(13) 0.0416(5) Uani 1 1 d . . . . .
H22 H 0.9093 0.7491 -0.0717 0.050 Uiso 1 1 calc R . . . .
C13 C 1.25711(17) 0.74249(16) 0.38066(14) 0.0394(5) Uani 1 1 d . . . . .
H13A H 1.2208 0.7864 0.3570 0.059 Uiso 1 1 calc GR . . . .
H13B H 1.3076 0.7232 0.3455 0.059 Uiso 1 1 calc GR . . . .
H13C H 1.2921 0.7682 0.4302 0.059 Uiso 1 1 calc GR . . . .
C14 C 1.23807(19) 0.59042(16) 0.42887(14) 0.0418(5) Uani 1 1 d . . . . .
H14A H 1.2755 0.6140 0.4781 0.063 Uiso 1 1 calc GR . . . .
H14B H 1.2866 0.5724 0.3914 0.063 Uiso 1 1 calc GR . . . .
H14C H 1.1893 0.5398 0.4379 0.063 Uiso 1 1 calc GR . . . .
C21 C 1.05966(19) 0.77933(19) -0.03218(14) 0.0468(6) Uani 1 1 d . . . . .
H21 H 1.0820 0.8058 -0.0770 0.056 Uiso 1 1 calc R . . . .
C33 C 0.63400(19) 0.50539(15) 0.34304(15) 0.0441(6) Uani 1 1 d . . . . .
H33A H 0.6200 0.4562 0.3028 0.066 Uiso 1 1 calc GR . . . .
H33B H 0.6118 0.4864 0.3929 0.066 Uiso 1 1 calc GR . . . .
H33C H 0.7076 0.5256 0.3479 0.066 Uiso 1 1 calc GR . . . .
B24 B 0.43290(16) 0.17086(13) 0.23414(12) 0.0223(4) Uani 1 1 d . . . . .
C28 C 0.74167(19) 0.74492(18) 0.05761(14) 0.0453(6) Uani 1 1 d . . . . .
H28A H 0.7623 0.7736 0.1097 0.068 Uiso 1 1 calc GR . . . .
H28B H 0.6690 0.7215 0.0553 0.068 Uiso 1 1 calc GR . . . .
H28C H 0.7528 0.7875 0.0189 0.068 Uiso 1 1 calc GR . . . .
C29 C 0.76359(19) 0.6122(2) -0.03695(14) 0.0539(7) Uani 1 1 d . . . . .
H29A H 0.7595 0.6502 -0.0794 0.081 Uiso 1 1 calc GR . . . .
H29B H 0.6951 0.5829 -0.0294 0.081 Uiso 1 1 calc GR . . . .
H29C H 0.8091 0.5682 -0.0501 0.081 Uiso 1 1 calc GR . . . .
C36 C 1.0144(2) 0.96276(18) 0.18562(18) 0.0536(6) Uani 1 1 d . U . . .
H36A H 1.0483 1.0238 0.1940 0.064 Uiso 1 1 calc R . . . .
H36B H 1.0690 0.9240 0.1867 0.064 Uiso 1 1 calc R . . . .
C40 C 0.8302(3) 1.0110(2) 0.2660(3) 0.0489(9) Uani 0.787(5) 1 d . . P A 1
H40A H 0.8596 1.0714 0.2581 0.059 Uiso 0.787(5) 1 calc R . P A 1
H40B H 0.7819 0.9895 0.2208 0.059 Uiso 0.787(5) 1 calc R . P A 1
C41 C 0.7690(3) 1.0141(2) 0.3402(2) 0.0508(9) Uani 0.787(5) 1 d . . P A 1
H41A H 0.7133 1.0499 0.3332 0.076 Uiso 0.787(5) 1 calc GR . P A 1
H41B H 0.8147 1.0398 0.3850 0.076 Uiso 0.787(5) 1 calc GR . P A 1
H41C H 0.7404 0.9546 0.3495 0.076 Uiso 0.787(5) 1 calc GR . P A 1
C37 C 0.9617(4) 0.9501(3) 0.1070(2) 0.0971(14) Uani 1 1 d . . . . .
H37A H 1.0126 0.9551 0.0677 0.146 Uiso 1 1 calc GR . . . .
H37B H 0.9156 0.9948 0.1017 0.146 Uiso 1 1 calc GR . . . .
H37C H 0.9219 0.8919 0.0995 0.146 Uiso 1 1 calc GR . . . .
C38 C 1.0074(4) 0.9857(3) 0.3586(2) 0.0661(13) Uani 0.774(9) 1 d D U P A 1
H38A H 1.0315 1.0484 0.3556 0.079 Uiso 0.774(9) 1 calc R . P A 1
H38B H 0.9614 0.9813 0.4021 0.079 Uiso 0.774(9) 1 calc R . P A 1
C39 C 1.1009(4) 0.9371(3) 0.3765(3) 0.0733(15) Uani 0.774(9) 1 d D U P A 1
H39A H 1.1466 0.9407 0.3336 0.110 Uiso 0.774(9) 1 calc GR . P A 1
H39B H 1.0773 0.8755 0.3825 0.110 Uiso 0.774(9) 1 calc GR . P A 1
H39C H 1.1380 0.9642 0.4249 0.110 Uiso 0.774(9) 1 calc GR . P A 1
C41A C 0.8161(8) 1.0756(6) 0.2065(7) 0.034(3) Uani 0.213(5) 1 d . . P A 2
H41D H 0.8630 1.0879 0.1654 0.052 Uiso 0.213(5) 1 calc GR . P A 2
H41E H 0.8432 1.1095 0.2552 0.052 Uiso 0.213(5) 1 calc GR . P A 2
H41F H 0.7488 1.0920 0.1914 0.052 Uiso 0.213(5) 1 calc GR . P A 2
C40A C 0.8056(7) 0.9763(7) 0.2182(7) 0.031(2) Uani 0.213(5) 1 d . . P A 2
H40C H 0.7890 0.9421 0.1671 0.037 Uiso 0.213(5) 1 calc R . P A 2
H40D H 0.7483 0.9620 0.2517 0.037 Uiso 0.213(5) 1 calc R . P A 2
C38A C 1.0599(14) 0.9687(14) 0.3275(10) 0.088(6) Uani 0.226(9) 1 d D U P A 2
H38C H 1.1117 0.9355 0.3035 0.105 Uiso 0.226(9) 1 calc R . P A 2
H38D H 1.0841 1.0318 0.3268 0.105 Uiso 0.226(9) 1 calc R . P A 2
C39A C 1.0514(15) 0.9469(12) 0.4132(10) 0.079(5) Uani 0.226(9) 1 d D U P A 2
H39D H 1.0136 0.8885 0.4143 0.119 Uiso 0.226(9) 1 calc GR . P A 2
H39E H 1.0150 0.9902 0.4413 0.119 Uiso 0.226(9) 1 calc GR . P A 2
H39F H 1.1201 0.9483 0.4381 0.119 Uiso 0.226(9) 1 calc GR . P A 2

loop_
_atom_site_aniso_label
_atom_site_aniso_U_11
_atom_site_aniso_U_22
_atom_site_aniso_U_33
_atom_site_aniso_U_23
_atom_site_aniso_U_13
_atom_site_aniso_U_12
P1 0.0197(2) 0.0231(2) 0.0279(2) 0.00107(18) -0.00045(17) 0.00097(17)
P2 0.0375(3) 0.0231(3) 0.0653(4) 0.0128(2) 0.0131(3) 0.0033(2)
Mg1 0.0204(3) 0.0204(3) 0.0213(3) 0.0047(2) -0.0012(2) 0.0015(2)
F5 0.0280(6) 0.0297(6) 0.0272(5) 0.0058(4) -0.0034(4) 0.0027(4)
F16 0.0359(6) 0.0187(5) 0.0294(6) 0.0020(4) -0.0013(5) -0.0017(4)
F6 0.0358(6) 0.0181(5) 0.0367(6) 0.0025(4) 0.0018(5) 0.0003(4)
F20 0.0363(6) 0.0185(5) 0.0318(6) 0.0014(4) 0.0028(5) -0.0022(4)
F17 0.0322(6) 0.0315(6) 0.0260(5) -0.0021(4) -0.0024(4) 0.0039(5)
F11 0.0328(6) 0.0312(6) 0.0289(6) 0.0012(5) -0.0045(5) 0.0024(5)
F15 0.0318(6) 0.0275(6) 0.0412(7) 0.0053(5) 0.0024(5) 0.0086(5)
F1 0.0287(6) 0.0330(6) 0.0339(6) 0.0124(5) -0.0048(5) 0.0018(5)
F10 0.0270(6) 0.0257(6) 0.0376(6) 0.0016(5) 0.0020(5) -0.0030(4)
F18 0.0379(6) 0.0360(6) 0.0261(6) 0.0098(5) 0.0059(5) 0.0108(5)
F4 0.0433(7) 0.0326(6) 0.0291(6) 0.0115(5) 0.0049(5) 0.0016(5)
F19 0.0374(6) 0.0239(5) 0.0386(6) 0.0112(5) 0.0078(5) 0.0012(5)
F9 0.0233(6) 0.0582(8) 0.0350(6) -0.0003(6) 0.0013(5) 0.0053(5)
F7 0.0630(9) 0.0254(6) 0.0429(7) 0.0055(5) 0.0099(6) 0.0209(6)
F12 0.0525(8) 0.0431(7) 0.0274(6) -0.0046(5) -0.0023(5) -0.0129(6)
F2 0.0242(6) 0.0551(8) 0.0511(8) 0.0155(6) -0.0072(5) -0.0078(5)
F3 0.0339(7) 0.0436(7) 0.0478(7) 0.0116(6) 0.0068(5) -0.0121(5)
O1 0.0204(6) 0.0276(7) 0.0306(7) 0.0019(5) -0.0013(5) 0.0018(5)
F14 0.0569(8) 0.0255(6) 0.0517(8) 0.0059(5) 0.0249(6) 0.0150(6)
F13 0.0721(9) 0.0265(6) 0.0369(7) -0.0095(5) 0.0228(6) -0.0084(6)
F8 0.0456(8) 0.0619(9) 0.0472(8) 0.0072(7) 0.0084(6) 0.0361(7)
O2 0.0413(8) 0.0221(7) 0.0427(8) 0.0088(6) -0.0029(6) 0.0013(6)
N2 0.0197(7) 0.0246(7) 0.0199(7) 0.0045(6) -0.0006(5) -0.0008(6)
N1 0.0198(7) 0.0186(7) 0.0186(7) 0.0029(5) 0.0000(5) 0.0019(5)
C61 0.0236(9) 0.0186(8) 0.0291(9) 0.0040(7) -0.0007(7) 0.0015(7)
C3 0.0207(8) 0.0184(8) 0.0243(9) 0.0010(7) 0.0021(7) 0.0003(6)
C47 0.0237(9) 0.0199(8) 0.0263(9) 0.0003(7) -0.0015(7) 0.0019(7)
C65 0.0246(9) 0.0213(9) 0.0295(9) 0.0009(7) 0.0015(7) 0.0027(7)
C4 0.0169(8) 0.0259(9) 0.0219(8) -0.0010(7) -0.0003(6) -0.0014(7)
C6 0.0264(9) 0.0168(8) 0.0194(8) 0.0032(6) -0.0018(7) 0.0032(7)
C60 0.0226(8) 0.0202(8) 0.0271(9) 0.0028(7) 0.0013(7) 0.0034(7)
C48 0.0256(9) 0.0225(9) 0.0201(8) 0.0011(7) -0.0013(7) 0.0037(7)
C64 0.0261(9) 0.0224(9) 0.0330(10) 0.0084(7) 0.0060(7) 0.0042(7)
C11 0.0280(9) 0.0214(8) 0.0231(9) 0.0030(7) 0.0003(7) 0.0058(7)
C62 0.0249(9) 0.0254(9) 0.0265(9) -0.0005(7) 0.0002(7) 0.0053(7)
C42 0.0263(9) 0.0159(8) 0.0264(9) 0.0019(7) -0.0005(7) 0.0017(7)
C18 0.0255(9) 0.0309(10) 0.0211(9) 0.0068(7) 0.0027(7) -0.0003(7)
C46 0.0344(10) 0.0197(8) 0.0255(9) 0.0045(7) 0.0035(8) 0.0013(7)
C55 0.0316(10) 0.0222(9) 0.0264(9) 0.0032(7) 0.0044(7) -0.0014(7)
C49 0.0309(10) 0.0232(9) 0.0227(9) 0.0019(7) 0.0000(7) 0.0035(7)
C7 0.0243(9) 0.0219(8) 0.0248(9) 0.0034(7) -0.0014(7) 0.0027(7)
C15 0.0253(9) 0.0309(10) 0.0233(9) 0.0004(7) 0.0027(7) 0.0084(7)
C2 0.0186(8) 0.0203(8) 0.0240(9) 0.0041(7) 0.0021(6) 0.0014(6)
C53 0.0270(9) 0.0265(9) 0.0229(9) 0.0007(7) 0.0004(7) 0.0019(7)
C8 0.0284(9) 0.0291(10) 0.0284(10) 0.0023(8) -0.0063(8) 0.0033(8)
C43 0.0279(9) 0.0208(9) 0.0291(9) 0.0052(7) -0.0023(7) 0.0008(7)
C5 0.0281(9) 0.0305(10) 0.0248(9) -0.0034(8) 0.0061(7) -0.0033(8)
C54 0.0282(9) 0.0176(8) 0.0266(9) 0.0040(7) 0.0047(7) -0.0011(7)
C59 0.0332(10) 0.0199(9) 0.0315(10) 0.0046(7) 0.0091(8) 0.0006(7)
C50 0.0453(12) 0.0237(9) 0.0246(9) 0.0025(7) 0.0029(8) 0.0137(8)
C12 0.0234(9) 0.0326(10) 0.0281(9) 0.0003(8) -0.0021(7) 0.0030(8)
C24 0.0227(9) 0.0309(10) 0.0304(10) 0.0086(8) 0.0004(7) -0.0048(7)
C52 0.0241(9) 0.0414(11) 0.0227(9) 0.0008(8) 0.0003(7) 0.0054(8)
C19 0.0271(9) 0.0312(10) 0.0282(10) 0.0078(8) 0.0012(8) -0.0014(8)
C63 0.0255(9) 0.0311(10) 0.0255(9) 0.0081(8) 0.0047(7) 0.0090(7)
C30 0.0240(9) 0.0318(10) 0.0296(10) 0.0024(8) -0.0009(7) 0.0021(8)
C51 0.0360(11) 0.0437(12) 0.0239(9) 0.0045(8) 0.0026(8) 0.0226(9)
C1 0.0377(10) 0.0208(9) 0.0258(9) 0.0056(7) 0.0020(8) 0.0043(8)
C56 0.0409(11) 0.0271(10) 0.0233(9) 0.0007(8) 0.0036(8) -0.0101(8)
C44 0.0236(9) 0.0297(10) 0.0380(11) 0.0050(8) -0.0035(8) -0.0014(8)
C45 0.0285(10) 0.0253(9) 0.0365(11) 0.0037(8) 0.0057(8) -0.0061(8)
C10 0.0334(10) 0.0304(10) 0.0233(9) -0.0014(7) 0.0020(8) 0.0085(8)
C9 0.0375(11) 0.0307(10) 0.0235(9) -0.0032(8) -0.0067(8) 0.0042(8)
C34 0.0276(10) 0.0346(11) 0.0348(11) -0.0032(8) -0.0024(8) 0.0027(8)
C58 0.0412(11) 0.0198(9) 0.0364(11) 0.0040(8) 0.0177(9) 0.0026(8)
C35 0.0300(10) 0.0289(10) 0.0324(10) 0.0045(8) -0.0040(8) -0.0036(8)
C16 0.0336(10) 0.0383(11) 0.0368(11) 0.0117(9) 0.0053(9) 0.0139(9)
C23 0.0284(10) 0.0447(12) 0.0238(9) 0.0087(8) 0.0000(8) 0.0033(9)
C57 0.0517(13) 0.0186(9) 0.0307(10) -0.0034(8) 0.0200(9) -0.0068(8)
C25 0.0272(10) 0.0339(11) 0.0450(12) 0.0110(9) -0.0001(9) -0.0057(8)
C31 0.0377(11) 0.0302(10) 0.0357(11) 0.0004(8) -0.0019(9) 0.0079(9)
C32 0.0287(10) 0.0350(11) 0.0333(10) 0.0054(8) 0.0005(8) -0.0033(8)
C17 0.0335(10) 0.0353(11) 0.0323(10) 0.0070(8) 0.0043(8) 0.0057(8)
C27 0.0259(10) 0.0516(13) 0.0230(9) 0.0077(9) -0.0010(7) 0.0035(9)
C26 0.0270(10) 0.0339(11) 0.0441(12) 0.0083(9) -0.0013(9) -0.0021(8)
C20 0.0310(11) 0.0508(13) 0.0359(11) 0.0174(10) 0.0068(9) -0.0062(9)
C22 0.0376(12) 0.0627(15) 0.0265(10) 0.0184(10) 0.0002(9) 0.0052(11)
C13 0.0293(10) 0.0464(13) 0.0408(12) 0.0052(10) 0.0012(9) -0.0028(9)
C14 0.0402(12) 0.0432(13) 0.0456(13) 0.0036(10) 0.0046(10) 0.0189(10)
C21 0.0442(13) 0.0670(16) 0.0319(11) 0.0255(11) 0.0083(10) 0.0006(12)
C33 0.0462(13) 0.0325(11) 0.0516(14) 0.0121(10) -0.0067(11) -0.0053(10)
B24 0.0227(9) 0.0175(9) 0.0264(10) 0.0025(8) -0.0003(8) 0.0023(7)
C28 0.0386(12) 0.0659(16) 0.0369(12) 0.0222(11) 0.0054(9) 0.0153(11)
C29 0.0325(12) 0.095(2) 0.0291(11) -0.0057(12) -0.0043(9) -0.0020(13)
C36 0.0505(15) 0.0431(14) 0.0675(17) 0.0099(12) 0.0060(13) 0.0022(11)
C40 0.056(2) 0.0308(16) 0.063(2) 0.0133(17) 0.0116(18) 0.0069(14)
C41 0.0526(19) 0.0345(16) 0.069(2) 0.0100(15) 0.0144(16) 0.0106(14)
C37 0.133(4) 0.076(2) 0.071(2) 0.0194(19) -0.008(2) -0.035(2)
C38 0.097(3) 0.0363(19) 0.057(2) -0.0078(16) 0.025(2) -0.022(2)
C39 0.057(3) 0.079(3) 0.076(3) 0.010(2) -0.016(2) -0.015(2)
C41A 0.029(5) 0.024(5) 0.052(6) 0.008(4) 0.001(4) 0.009(4)
C40A 0.026(5) 0.026(5) 0.038(6) -0.003(4) -0.003(4) 0.000(4)
C38A 0.078(9) 0.086(13) 0.094(8) 0.033(8) 0.000(6) -0.029(8)
C39A 0.069(10) 0.075(10) 0.102(9) 0.018(7) 0.020(7) 0.028(8)

loop_
_atom_type_symbol
_atom_type_description
_atom_type_scat_dispersion_real
_atom_type_scat_dispersion_imag
_atom_type_scat_source
C C 0.0181 0.0091 'International Tables Vol C Tables 4.2.6.8 and 6.1.1.4'
H H 0.0000 0.0000 'International Tables Vol C Tables 4.2.6.8 and 6.1.1.4'
B B 0.0090 0.0039 'International Tables Vol C Tables 4.2.6.8 and 6.1.1.4'
F F 0.0727 0.0534 'International Tables Vol C Tables 4.2.6.8 and 6.1.1.4'
Mg Mg 0.1719 0.1771 'International Tables Vol C Tables 4.2.6.8 and 6.1.1.4'
N N 0.0311 0.0180 'International Tables Vol C Tables 4.2.6.8 and 6.1.1.4'
O O 0.0492 0.0322 'International Tables Vol C Tables 4.2.6.8 and 6.1.1.4'
P P 0.2955 0.4335 'International Tables Vol C Tables 4.2.6.8 and 6.1.1.4'

loop_
_exptl_crystal_face_index_h
_exptl_crystal_face_index_k
_exptl_crystal_face_index_l
_exptl_crystal_face_perp_dist
-8 -2 -1 0.1020
-5 -5 -5 0.1227
5 -5 -7 0.1396
7 4 3 0.1220
-6 5 6 0.1230
0 -1 -11 0.1249
0 1 11 0.1249
-5 -7 0 0.1033
5 7 0 0.1033
5 7 -4 0.1204
-5 -7 4 0.1204
3 6 6 0.1233
-1 -10 0 0.1120
-4 4 -9 0.1240
-1 10 -4 0.1078
4 -3 9 0.0891
3 -8 7 0.1022
-6 8 -2 0.0583
2 -9 -3 0.1282
6 -8 1 0.1398
6 1 6 0.1167
-4 9 1 0.0749
4 -7 -6 0.1316
6 -6 -4 0.1410
3 -3 -10 0.1273
5 -1 -9 0.1364
6 6 0 0.1124
2 -5 9 0.0963

loop_
_geom_angle_atom_site_label_1
_geom_angle_atom_site_label_2
_geom_angle_atom_site_label_3
_geom_angle
O1 P1 C30 111.79(8)
O1 P1 C34 111.60(9)
O1 P1 C32 111.39(9)
C34 P1 C30 106.89(9)
C32 P1 C30 107.68(10)
C32 P1 C34 107.24(10)
O2 P2 C36 112.52(11)
O2 P2 C40 113.24(13)
O2 P2 C38 110.43(15)
O2 P2 C40A 97.3(3)
O2 P2 C38A 108.7(6)
C36 P2 C40 109.53(15)
C36 P2 C38 109.18(18)
C36 P2 C40A 96.4(3)
C36 P2 C38A 83.9(6)
C38 P2 C40 101.3(2)
C38A P2 C40A 151.7(8)
O1 Mg1 N2 110.39(6)
O1 Mg1 N1 109.42(6)
O2 Mg1 O1 107.84(7)
O2 Mg1 N2 114.70(7)
O2 Mg1 N1 120.12(7)
N1 Mg1 N2 93.66(6)
P1 O1 Mg1 175.11(9)
P2 O2 Mg1 165.21(11)
C4 N2 Mg1 111.31(12)
C4 N2 C18 119.19(15)
C18 N2 Mg1 127.85(12)
C6 N1 Mg1 130.09(11)
C2 N1 Mg1 109.93(11)
C2 N1 C6 118.94(14)
F16 C61 C60 119.18(16)
F16 C61 C62 115.74(16)
C62 C61 C60 125.05(17)
C4 C3 H3 115.4
C2 C3 H3 115.4
C2 C3 C4 129.11(16)
F5 C47 C42 119.51(16)
F5 C47 C46 116.10(16)
C46 C47 C42 124.39(17)
F20 C65 C60 121.22(17)
F20 C65 C64 114.81(16)
C64 C65 C60 123.94(17)
N2 C4 C3 123.60(16)
N2 C4 C5 120.03(16)
C3 C4 C5 116.36(16)
C11 C6 N1 119.86(15)
C7 C6 N1 120.35(16)
C7 C6 C11 119.69(16)
C61 C60 B24 120.12(16)
C65 C60 C61 113.18(17)
C65 C60 B24 126.04(16)
C49 C48 C53 112.80(17)
C49 C48 B24 127.07(16)
C53 C48 B24 119.96(16)
F19 C64 C65 120.66(17)
F19 C64 C63 119.40(17)
C63 C64 C65 119.94(17)
C6 C11 C15 121.90(16)
C10 C11 C6 119.03(17)
C10 C11 C15 119.06(17)
F17 C62 C61 121.43(17)
F17 C62 C63 119.53(17)
C61 C62 C63 119.01(17)
C47 C42 B24 118.18(16)
C43 C42 C47 113.56(17)
C43 C42 B24 128.02(16)
C19 C18 N2 119.08(16)
C19 C18 C23 120.64(17)
C23 C18 N2 120.20(17)
F4 C46 C47 120.88(17)
F4 C46 C45 119.65(17)
C45 C46 C47 119.47(18)
F11 C55 C54 121.15(16)
F11 C55 C56 114.85(17)
C54 C55 C56 124.00(19)
F6 C49 C48 120.84(17)
F6 C49 C50 114.81(17)
C50 C49 C48 124.35(18)
C6 C7 C12 122.79(16)
C8 C7 C6 118.92(17)
C8 C7 C12 118.27(16)
C11 C15 H15 107.7
C11 C15 C16 110.39(16)
C11 C15 C17 112.92(16)
C16 C15 H15 107.7
C16 C15 C17 110.12(16)
C17 C15 H15 107.7
N1 C2 C3 123.84(16)
N1 C2 C1 120.02(16)
C3 C2 C1 116.14(15)
F10 C53 C48 119.09(16)
F10 C53 C52 116.14(17)
C52 C53 C48 124.76(18)
C7 C8 H8 119.1
C9 C8 C7 121.78(18)
C9 C8 H8 119.1
F1 C43 C42 121.11(17)
F1 C43 C44 115.11(17)
C44 C43 C42 123.78(18)
C4 C5 H5A 109.5
C4 C5 H5B 109.5
C4 C5 H5C 109.5
H5A C5 H5B 109.5
H5A C5 H5C 109.5
H5B C5 H5C 109.5
C55 C54 C59 113.36(17)
C55 C54 B24 128.20(17)
C59 C54 B24 118.10(16)
F15 C59 C54 119.46(17)
F15 C59 C58 116.04(18)
C58 C59 C54 124.50(19)
F7 C50 C49 120.24(19)
F7 C50 C51 119.83(18)
C51 C50 C49 119.92(18)
C7 C12 H12 108.4
C7 C12 C13 110.78(17)
C7 C12 C14 111.75(17)
C13 C12 H12 108.4
C13 C12 C14 109.11(18)
C14 C12 H12 108.4
C19 C24 H24 107.5
C19 C24 C25 113.17(16)
C19 C24 C26 111.67(17)
C25 C24 H24 107.5
C26 C24 H24 107.5
C26 C24 C25 109.36(17)
F9 C52 C53 120.80(19)
F9 C52 C51 119.66(18)
C53 C52 C51 119.54(18)
C18 C19 C24 120.95(17)
C20 C19 C18 118.38(18)
C20 C19 C24 120.67(18)
F18 C63 C64 120.67(17)
F18 C63 C62 120.47(17)
C64 C63 C62 118.84(17)
P1 C30 H30A 108.9
P1 C30 H30B 108.9
H30A C30 H30B 107.7
C31 C30 P1 113.23(14)
C31 C30 H30A 108.9
C31 C30 H30B 108.9
F8 C51 C50 120.9(2)
F8 C51 C52 120.6(2)
C50 C51 C52 118.44(18)
C2 C1 H1A 109.5
C2 C1 H1B 109.5
C2 C1 H1C 109.5
H1A C1 H1B 109.5
H1A C1 H1C 109.5
H1B C1 H1C 109.5
F12 C56 C55 120.2(2)
F12 C56 C57 120.13(18)
C57 C56 C55 119.66(19)
F2 C44 C43 120.61(18)
F2 C44 C45 119.55(18)
C45 C44 C43 119.84(18)
F3 C45 C46 120.45(18)
F3 C45 C44 120.62(18)
C46 C45 C44 118.93(18)
C11 C10 H10 119.2
C9 C10 C11 121.56(18)
C9 C10 H10 119.2
C8 C9 H9 120.5
C10 C9 C8 119.00(17)
C10 C9 H9 120.5
P1 C34 H34A 108.4
P1 C34 H34B 108.4
H34A C34 H34B 107.5
C35 C34 P1 115.44(15)
C35 C34 H34A 108.4
C35 C34 H34B 108.4
F14 C58 C59 120.7(2)
F14 C58 C57 120.23(18)
C57 C58 C59 119.1(2)
C34 C35 H35A 109.5
C34 C35 H35B 109.5
C34 C35 H35C 109.5
H35A C35 H35B 109.5
H35A C35 H35C 109.5
H35B C35 H35C 109.5
C15 C16 H16A 109.5
C15 C16 H16B 109.5
C15 C16 H16C 109.5
H16A C16 H16B 109.5
H16A C16 H16C 109.5
H16B C16 H16C 109.5
C18 C23 C27 121.75(17)
C22 C23 C18 118.56(19)
C22 C23 C27 119.68(18)
F13 C57 C56 120.2(2)
F13 C57 C58 120.4(2)
C56 C57 C58 119.38(18)
C24 C25 H25A 109.5
C24 C25 H25B 109.5
C24 C25 H25C 109.5
H25A C25 H25B 109.5
H25A C25 H25C 109.5
H25B C25 H25C 109.5
C30 C31 H31A 109.5
C30 C31 H31B 109.5
C30 C31 H31C 109.5
H31A C31 H31B 109.5
H31A C31 H31C 109.5
H31B C31 H31C 109.5
P1 C32 H32A 108.9
P1 C32 H32B 108.9
H32A C32 H32B 107.7
C33 C32 P1 113.55(16)
C33 C32 H32A 108.9
C33 C32 H32B 108.9
C15 C17 H17A 109.5
C15 C17 H17B 109.5
C15 C17 H17C 109.5
H17A C17 H17B 109.5
H17A C17 H17C 109.5
H17B C17 H17C 109.5
C23 C27 H27 107.7
C23 C27 C28 110.72(19)
C23 C27 C29 112.59(18)
C28 C27 H27 107.6
C28 C27 C29 110.37(19)
C29 C27 H27 107.7
C24 C26 H26A 109.5
C24 C26 H26B 109.5
C24 C26 H26C 109.5
H26A C26 H26B 109.5
H26A C26 H26C 109.5
H26B C26 H26C 109.5
C19 C20 H20 119.3
C21 C20 C19 121.3(2)
C21 C20 H20 119.3
C23 C22 H22 119.5
C21 C22 C23 121.0(2)
C21 C22 H22 119.5
C12 C13 H13A 109.5
C12 C13 H13B 109.5
C12 C13 H13C 109.5
H13A C13 H13B 109.5
H13A C13 H13C 109.5
H13B C13 H13C 109.5
C12 C14 H14A 109.5
C12 C14 H14B 109.5
C12 C14 H14C 109.5
H14A C14 H14B 109.5
H14A C14 H14C 109.5
H14B C14 H14C 109.5
C20 C21 H21 119.9
C22 C21 C20 120.1(2)
C22 C21 H21 119.9
C32 C33 H33A 109.5
C32 C33 H33B 109.5
C32 C33 H33C 109.5
H33A C33 H33B 109.5
H33A C33 H33C 109.5
H33B C33 H33C 109.5
C60 B24 C48 101.45(14)
C60 B24 C42 115.54(15)
C60 B24 C54 112.91(14)
C48 B24 C54 114.16(15)
C42 B24 C48 111.78(14)
C42 B24 C54 101.55(14)
C27 C28 H28A 109.5
C27 C28 H28B 109.5
C27 C28 H28C 109.5
H28A C28 H28B 109.5
H28A C28 H28C 109.5
H28B C28 H28C 109.5
C27 C29 H29A 109.5
C27 C29 H29B 109.5
C27 C29 H29C 109.5
H29A C29 H29B 109.5
H29A C29 H29C 109.5
H29B C29 H29C 109.5
P2 C36 H36A 108.1
P2 C36 H36B 108.1
H36A C36 H36B 107.3
C37 C36 P2 116.6(3)
C37 C36 H36A 108.1
C37 C36 H36B 108.1
P2 C40 H40A 108.4
P2 C40 H40B 108.4
H40A C40 H40B 107.5
C41 C40 P2 115.4(2)
C41 C40 H40A 108.4
C41 C40 H40B 108.4
C40 C41 H41A 109.5
C40 C41 H41B 109.5
C40 C41 H41C 109.5
H41A C41 H41B 109.5
H41A C41 H41C 109.5
H41B C41 H41C 109.5
C36 C37 H37A 109.5
C36 C37 H37B 109.5
C36 C37 H37C 109.5
H37A C37 H37B 109.5
H37A C37 H37C 109.5
H37B C37 H37C 109.5
P2 C38 H38A 109.0
P2 C38 H38B 109.0
H38A C38 H38B 107.8
C39 C38 P2 112.9(3)
C39 C38 H38A 109.0
C39 C38 H38B 109.0
C38 C39 H39A 109.5
C38 C39 H39B 109.5
C38 C39 H39C 109.5
H39A C39 H39B 109.5
H39A C39 H39C 109.5
H39B C39 H39C 109.5
H41D C41A H41E 109.5
H41D C41A H41F 109.5
H41E C41A H41F 109.5
C40A C41A H41D 109.5
C40A C41A H41E 109.5
C40A C41A H41F 109.5
P2 C40A H40C 109.3
P2 C40A H40D 109.3
C41A C40A P2 111.8(7)
C41A C40A H40C 109.3
C41A C40A H40D 109.3
H40C C40A H40D 107.9
P2 C38A H38C 109.0
P2 C38A H38D 109.0
H38C C38A H38D 107.8
C39A C38A P2 113.0(13)
C39A C38A H38C 109.0
C39A C38A H38D 109.0
C38A C39A H39D 109.5
C38A C39A H39E 109.5
C38A C39A H39F 109.5
H39D C39A H39E 109.5
H39D C39A H39F 109.5
H39E C39A H39F 109.5

loop_
_geom_bond_atom_site_label_1
_geom_bond_atom_site_label_2
_geom_bond_distance
P1 O1 1.5043(13)
P1 C30 1.804(2)
P1 C34 1.801(2)
P1 C32 1.793(2)
P2 O2 1.5011(14)
P2 C36 1.791(3)
P2 C40 1.805(3)
P2 C38 1.799(4)
P2 C40A 1.971(10)
P2 C38A 1.848(14)
Mg1 O1 1.9418(14)
Mg1 O2 1.9112(15)
Mg1 N2 2.0457(16)
Mg1 N1 2.0415(15)
F5 C47 1.352(2)
F16 C61 1.354(2)
F6 C49 1.352(2)
F20 C65 1.353(2)
F17 C62 1.347(2)
F11 C55 1.357(2)
F15 C59 1.353(2)
F1 C43 1.353(2)
F10 C53 1.353(2)
F18 C63 1.342(2)
F4 C46 1.347(2)
F19 C64 1.342(2)
F9 C52 1.349(2)
F7 C50 1.345(2)
F12 C56 1.347(2)
F2 C44 1.346(2)
F3 C45 1.337(2)
F14 C58 1.350(2)
F13 C57 1.349(2)
F8 C51 1.338(2)
N2 C4 1.329(2)
N2 C18 1.437(2)
N1 C6 1.439(2)
N1 C2 1.338(2)
C61 C60 1.394(3)
C61 C62 1.373(3)
C3 H3 0.9300
C3 C4 1.413(3)
C3 C2 1.410(2)
C47 C42 1.394(3)
C47 C46 1.376(3)
C65 C60 1.391(3)
C65 C64 1.382(3)
C4 C5 1.514(2)
C6 C11 1.412(3)
C6 C7 1.411(2)
C60 B24 1.647(3)
C48 C49 1.385(3)
C48 C53 1.393(3)
C48 B24 1.654(3)
C64 C63 1.376(3)
C11 C15 1.516(2)
C11 C10 1.395(3)
C62 C63 1.385(3)
C42 C43 1.388(3)
C42 B24 1.649(3)
C18 C19 1.408(3)
C18 C23 1.410(3)
C46 C45 1.375(3)
C55 C54 1.383(3)
C55 C56 1.390(3)
C49 C50 1.383(3)
C7 C8 1.393(3)
C7 C12 1.523(3)
C15 H15 0.9800
C15 C16 1.527(3)
C15 C17 1.529(3)
C2 C1 1.507(2)
C53 C52 1.376(3)
C8 H8 0.9300
C8 C9 1.384(3)
C43 C44 1.384(3)
C5 H5A 0.9600
C5 H5B 0.9600
C5 H5C 0.9600
C54 C59 1.394(3)
C54 B24 1.661(3)
C59 C58 1.384(3)
C50 C51 1.375(3)
C12 H12 0.9800
C12 C13 1.530(3)
C12 C14 1.533(3)
C24 H24 0.9800
C24 C19 1.521(3)
C24 C25 1.532(3)
C24 C26 1.530(3)
C52 C51 1.377(3)
C19 C20 1.395(3)
C30 H30A 0.9700
C30 H30B 0.9700
C30 C31 1.522(3)
C1 H1A 0.9600
C1 H1B 0.9600
C1 H1C 0.9600
C56 C57 1.368(3)
C44 C45 1.376(3)
C10 H10 0.9300
C10 C9 1.382(3)
C9 H9 0.9300
C34 H34A 0.9700
C34 H34B 0.9700
C34 C35 1.525(3)
C58 C57 1.371(3)
C35 H35A 0.9600
C35 H35B 0.9600
C35 H35C 0.9600
C16 H16A 0.9600
C16 H16B 0.9600
C16 H16C 0.9600
C23 C27 1.512(3)
C23 C22 1.398(3)
C25 H25A 0.9600
C25 H25B 0.9600
C25 H25C 0.9600
C31 H31A 0.9600
C31 H31B 0.9600
C31 H31C 0.9600
C32 H32A 0.9700
C32 H32B 0.9700
C32 C33 1.531(3)
C17 H17A 0.9600
C17 H17B 0.9600
C17 H17C 0.9600
C27 H27 0.9800
C27 C28 1.531(3)
C27 C29 1.534(3)
C26 H26A 0.9600
C26 H26B 0.9600
C26 H26C 0.9600
C20 H20 0.9300
C20 C21 1.379(3)
C22 H22 0.9300
C22 C21 1.377(3)
C13 H13A 0.9600
C13 H13B 0.9600
C13 H13C 0.9600
C14 H14A 0.9600
C14 H14B 0.9600
C14 H14C 0.9600
C21 H21 0.9300
C33 H33A 0.9600
C33 H33B 0.9600
C33 H33C 0.9600
C28 H28A 0.9600
C28 H28B 0.9600
C28 H28C 0.9600
C29 H29A 0.9600
C29 H29B 0.9600
C29 H29C 0.9600
C36 H36A 0.9700
C36 H36B 0.9700
C36 C37 1.449(5)
C40 H40A 0.9700
C40 H40B 0.9700
C40 C41 1.517(5)
C41 H41A 0.9600
C41 H41B 0.9600
C41 H41C 0.9600
C37 H37A 0.9600
C37 H37B 0.9600
C37 H37C 0.9600
C38 H38A 0.9700
C38 H38B 0.9700
C38 C39 1.518(7)
C39 H39A 0.9600
C39 H39B 0.9600
C39 H39C 0.9600
C41A H41D 0.9600
C41A H41E 0.9600
C41A H41F 0.9600
C41A C40A 1.524(13)
C40A H40C 0.9700
C40A H40D 0.9700
C38A H38C 0.9700
C38A H38D 0.9700
C38A C39A 1.520(16)
C39A H39D 0.9600
C39A H39E 0.9600
C39A H39F 0.9600

loop_
_geom_torsion_atom_site_label_1
_geom_torsion_atom_site_label_2
_geom_torsion_atom_site_label_3
_geom_torsion_atom_site_label_4
_geom_torsion
Mg1 N2 C4 C3 -21.2(2)
Mg1 N2 C4 C5 158.33(13)
Mg1 N2 C18 C19 99.5(2)
Mg1 N2 C18 C23 -77.2(2)
Mg1 N1 C6 C11 60.2(2)
Mg1 N1 C6 C7 -116.14(16)
Mg1 N1 C2 C3 26.5(2)
Mg1 N1 C2 C1 -153.57(14)
F5 C47 C42 C43 178.73(16)
F5 C47 C42 B24 3.9(2)
F5 C47 C46 F4 -0.2(3)
F5 C47 C46 C45 179.67(16)
F16 C61 C60 C65 -176.85(16)
F16 C61 C60 B24 -5.6(3)
F16 C61 C62 F17 -1.5(3)
F16 C61 C62 C63 176.46(16)
F6 C49 C50 F7 1.1(3)
F6 C49 C50 C51 179.94(17)
F20 C65 C60 C61 178.49(16)
F20 C65 C60 B24 7.8(3)
F20 C65 C64 F19 -0.1(3)
F20 C65 C64 C63 -179.92(16)
F17 C62 C63 F18 -0.2(3)
F17 C62 C63 C64 178.27(16)
F11 C55 C54 C59 -178.53(16)
F11 C55 C54 B24 -5.5(3)
F11 C55 C56 F12 -0.9(3)
F11 C55 C56 C57 179.28(17)
F15 C59 C58 F14 0.4(3)
F15 C59 C58 C57 -179.65(17)
F1 C43 C44 F2 -0.5(3)
F1 C43 C44 C45 179.08(18)
F10 C53 C52 F9 -3.2(3)
F10 C53 C52 C51 176.77(16)
F4 C46 C45 F3 0.9(3)
F4 C46 C45 C44 -178.63(18)
F19 C64 C63 F18 0.0(3)
F19 C64 C63 C62 -178.47(16)
F9 C52 C51 F8 0.3(3)
F9 C52 C51 C50 -179.75(17)
F7 C50 C51 F8 0.3(3)
F7 C50 C51 C52 -179.64(17)
F12 C56 C57 F13 -0.3(3)
F12 C56 C57 C58 179.41(17)
F2 C44 C45 F3 -0.9(3)
F2 C44 C45 C46 178.64(18)
O1 P1 C30 C31 -51.30(17)
O1 P1 C34 C35 -164.93(14)
O1 P1 C32 C33 -60.28(17)
F14 C58 C57 F13 0.5(3)
F14 C58 C57 C56 -179.22(17)
O2 P2 C36 C37 70.3(3)
O2 P2 C40 C41 64.9(3)
O2 P2 C38 C39 58.2(4)
O2 P2 C38A C39A -57.8(18)
N2 C18 C19 C24 2.1(3)
N2 C18 C19 C20 -178.47(19)
N2 C18 C23 C27 -0.9(3)
N2 C18 C23 C22 177.7(2)
N1 C6 C11 C15 4.2(3)
N1 C6 C11 C10 -174.85(16)
N1 C6 C7 C8 175.57(16)
N1 C6 C7 C12 -3.0(3)
C61 C60 B24 C48 -67.1(2)
C61 C60 B24 C42 54.0(2)
C61 C60 B24 C54 170.33(16)
C61 C62 C63 F18 -178.17(16)
C61 C62 C63 C64 0.3(3)
C47 C42 C43 F1 -178.03(16)
C47 C42 C43 C44 1.8(3)
C47 C42 B24 C60 -171.56(16)
C47 C42 B24 C48 -56.2(2)
C47 C42 B24 C54 65.89(19)
C47 C46 C45 F3 -178.99(17)
C47 C46 C45 C44 1.5(3)
C65 C60 B24 C48 103.0(2)
C65 C60 B24 C42 -135.91(18)
C65 C60 B24 C54 -19.6(3)
C65 C64 C63 F18 179.84(17)
C65 C64 C63 C62 1.4(3)
C4 N2 C18 C19 -96.5(2)
C4 N2 C18 C23 86.8(2)
C4 C3 C2 N1 16.3(3)
C4 C3 C2 C1 -163.62(18)
C6 N1 C2 C3 -163.98(16)
C6 N1 C2 C1 15.9(2)
C6 C11 C15 C16 -104.9(2)
C6 C11 C15 C17 131.33(18)
C6 C11 C10 C9 -1.3(3)
C6 C7 C8 C9 -0.2(3)
C6 C7 C12 C13 116.66(19)
C6 C7 C12 C14 -121.4(2)
C60 C61 C62 F17 -179.63(17)
C60 C61 C62 C63 -1.7(3)
C60 C65 C64 F19 177.97(17)
C60 C65 C64 C63 -1.9(3)
C48 C49 C50 F7 -178.70(17)
C48 C49 C50 C51 0.1(3)
C48 C53 C52 F9 176.07(16)
C48 C53 C52 C51 -3.9(3)
C64 C65 C60 C61 0.6(3)
C64 C65 C60 B24 -170.06(18)
C11 C6 C7 C8 -0.8(3)
C11 C6 C7 C12 -179.39(17)
C11 C10 C9 C8 0.3(3)
C62 C61 C60 C65 1.2(3)
C62 C61 C60 B24 172.48(17)
C42 C47 C46 F4 179.78(16)
C42 C47 C46 C45 -0.3(3)
C42 C43 C44 F2 179.63(18)
C42 C43 C44 C45 -0.8(3)
C18 N2 C4 C3 172.29(16)
C18 N2 C4 C5 -8.2(2)
C18 C19 C20 C21 1.2(4)
C18 C23 C27 C28 102.2(2)
C18 C23 C27 C29 -133.7(2)
C18 C23 C22 C21 0.2(4)
C46 C47 C42 C43 -1.3(3)
C46 C47 C42 B24 -176.11(17)
C55 C54 C59 F15 178.83(16)
C55 C54 C59 C58 -0.7(3)
C55 C54 B24 C60 129.09(19)
C55 C54 B24 C48 13.9(3)
C55 C54 B24 C42 -106.6(2)
C55 C56 C57 F13 179.48(17)
C55 C56 C57 C58 -0.8(3)
C49 C48 C53 F10 -175.49(15)
C49 C48 C53 C52 5.2(3)
C49 C48 B24 C60 104.9(2)
C49 C48 B24 C42 -18.8(3)
C49 C48 B24 C54 -133.35(18)
C49 C50 C51 F8 -178.56(17)
C49 C50 C51 C52 1.5(3)
C7 C6 C11 C15 -179.37(16)
C7 C6 C11 C10 1.5(3)
C7 C8 C9 C10 0.5(3)
C15 C11 C10 C9 179.57(18)
C2 N1 C6 C11 -106.83(19)
C2 N1 C6 C7 76.8(2)
C2 C3 C4 N2 -19.8(3)
C2 C3 C4 C5 160.69(18)
C53 C48 C49 F6 176.91(16)
C53 C48 C49 C50 -3.3(3)
C53 C48 B24 C60 -69.95(19)
C53 C48 B24 C42 166.36(16)
C53 C48 B24 C54 51.8(2)
C53 C52 C51 F8 -179.67(17)
C53 C52 C51 C50 0.3(3)
C8 C7 C12 C13 -61.9(2)
C8 C7 C12 C14 59.9(2)
C43 C42 B24 C60 14.4(3)
C43 C42 B24 C48 129.77(19)
C43 C42 B24 C54 -108.1(2)
C43 C44 C45 F3 179.50(18)
C43 C44 C45 C46 -1.0(3)
C54 C55 C56 F12 179.72(17)
C54 C55 C56 C57 -0.1(3)
C54 C59 C58 F14 179.98(17)
C54 C59 C58 C57 -0.1(3)
C59 C54 B24 C60 -58.2(2)
C59 C54 B24 C48 -173.38(16)
C59 C54 B24 C42 66.2(2)
C59 C58 C57 F13 -179.40(17)
C59 C58 C57 C56 0.9(3)
C12 C7 C8 C9 178.46(18)
C24 C19 C20 C21 -179.3(2)
C19 C18 C23 C27 -177.6(2)
C19 C18 C23 C22 1.0(3)
C19 C20 C21 C22 -0.1(4)
C30 P1 C34 C35 -42.42(18)
C30 P1 C32 C33 176.81(15)
C56 C55 C54 C59 0.8(3)
C56 C55 C54 B24 173.81(18)
C10 C11 C15 C16 74.2(2)
C10 C11 C15 C17 -49.6(2)
C34 P1 C30 C31 -173.69(15)
C34 P1 C32 C33 62.09(17)
C23 C18 C19 C24 178.83(19)
C23 C18 C19 C20 -1.7(3)
C23 C22 C21 C20 -0.7(4)
C25 C24 C19 C18 -153.20(19)
C25 C24 C19 C20 27.4(3)
C32 P1 C30 C31 71.36(17)
C32 P1 C34 C35 72.82(18)
C27 C23 C22 C21 178.8(2)
C26 C24 C19 C18 82.9(2)
C26 C24 C19 C20 -96.6(2)
C22 C23 C27 C28 -76.4(3)
C22 C23 C27 C29 47.7(3)
B24 C48 C49 F6 1.8(3)
B24 C48 C49 C50 -178.46(17)
B24 C48 C53 F10 0.0(2)
B24 C48 C53 C52 -179.23(17)
B24 C42 C43 F1 -3.8(3)
B24 C42 C43 C44 176.04(18)
B24 C54 C59 F15 5.0(3)
B24 C54 C59 C58 -174.48(17)
C36 P2 O2 Mg1 33.3(4)
C36 P2 C40 C41 -168.6(3)
C36 P2 C38 C39 -66.0(4)
C36 P2 C38A C39A -169.5(17)
C40 P2 O2 Mg1 158.2(4)
C40 P2 C36 C37 -56.6(3)
C40 P2 C38 C39 178.5(3)
C38 P2 O2 Mg1 -89.0(4)
C38 P2 C36 C37 -166.8(3)
C38 P2 C40 C41 -53.3(3)
C40A P2 O2 Mg1 133.4(5)
C40A P2 C36 C37 -30.5(4)
C40A P2 C38A C39A 98.2(16)
C38A P2 O2 Mg1 -57.7(9)
C38A P2 C36 C37 178.0(8)

loop_
_exptl_oxdiff_crystal_face_indexfrac_h
_exptl_oxdiff_crystal_face_indexfrac_k
_exptl_oxdiff_crystal_face_indexfrac_l
_exptl_oxdiff_crystal_face_x
_exptl_oxdiff_crystal_face_y
_exptl_oxdiff_crystal_face_z
-8.0000 -2.0001 -0.9994 0.1725 0.7488 -0.6730
-5.0001 -5.0001 -4.9997 0.0727 0.2553 -0.9598
5.0000 -5.0000 -7.0006 -0.1487 -0.8376 -0.4979
7.0000 4.0001 2.9995 -0.1034 -0.5501 0.8826
-6.0000 5.0000 6.0007 0.2344 0.8929 0.3802
-0.0000 -1.0001 -10.9997 0.5114 -0.4989 -0.7304
0.0000 1.0001 10.9997 -0.5114 0.4989 0.7304
-5.0001 -7.0001 -0.0001 -0.3344 0.4716 -0.8099
5.0001 7.0001 0.0001 0.3344 -0.4716 0.8099
5.0000 7.0001 -3.9998 0.5463 -0.6515 0.5713
-5.0000 -7.0001 3.9998 -0.5463 0.6515 -0.5713
3.0001 6.0001 6.0000 0.0110 -0.0055 0.9774
-1.0001 -10.0001 -0.0007 -0.6788 0.0576 -0.8000
-4.0000 3.9999 -8.9990 0.8922 0.0135 -0.4726
-1.0000 10.0000 -3.9990 0.9562 -0.0369 0.4452
4.0000 -2.9999 8.9990 -0.8211 -0.0093 0.5468
3.0000 -8.0000 6.9988 -1.0382 -0.0202 -0.0016
-6.0000 8.0000 -1.9987 0.8716 0.5460 0.1255
1.9999 -9.0000 -3.0008 -0.5470 -0.3739 -0.7305
6.0000 -8.0000 0.9988 -0.8186 -0.5909 -0.1852
6.0000 1.0001 5.9993 -0.4430 -0.3277 0.7808
-3.9999 9.0000 1.0010 0.7184 0.4845 0.4949
3.9999 -7.0000 -6.0007 -0.3113 -0.7008 -0.6448
6.0000 -6.0000 -4.0009 -0.4115 -0.8072 -0.3351
3.0000 -3.0000 -10.0001 0.2179 -0.7634 -0.6447
5.0000 -1.0000 -9.0002 0.2418 -0.9104 -0.3205
6.0000 6.0001 -0.0001 0.2305 -0.5762 0.7939
2.0000 -5.0000 8.9991 -0.8979 0.1828 0.2821
